data_7034721
loop_
_publ_author_name
'Gl\"oge, Thomas'
'Jess, Kristof'
'Bannenberg, Thomas'
'Jones, Peter G.'
'Langenscheidt-Dabringhausen, Nadine'
'Salzer, Albrecht'
'Tamm, Matthias'

_publ_section_title
;
 16-Electron pentadienyl- and cyclopentadienyl-ruthenium half-sandwich
 complexes with bis(imidazol-2-imine) ligands and their use in catalytic
 transfer hydrogenation.
;
_journal_issue 26
_journal_name_full 'Dalton transactions (Cambridge, England : 2003)'
_journal_page_first 11717
_journal_page_last 11724
_journal_paper_doi 10.1039/c5dt01080b
_journal_volume 44
_journal_year 2015
_chemical_formula_sum 'C29 H49 B F4 N6 Ru'
_chemical_formula_weight 669.62
_chemical_name_systematic
;
 ?
;
_space_group_IT_number 13
_symmetry_cell_setting monoclinic
_symmetry_space_group_name_Hall '-P 2yc'
_symmetry_space_group_name_H-M 'P 1 2/c 1'
_atom_sites_solution_hydrogens geom
_atom_sites_solution_primary direct
_atom_sites_solution_secondary difmap
_audit_creation_method SHELXL-97
_audit_update_record
;
2015-03-18 deposited with the CCDC.
2015-04-07 downloaded from the CCDC.
;
_cell_angle_alpha 90.00
_cell_angle_beta 110.188(2)
_cell_angle_gamma 90.00
_cell_formula_units_Z 4
_cell_length_a 18.4902(4)
_cell_length_b 11.6717(2)
_cell_length_c 15.5756(2)
_cell_measurement_reflns_used 27572
_cell_measurement_temperature 100(2)
_cell_measurement_theta_max 29.2366
_cell_measurement_theta_min 2.1044
_cell_volume 3154.90(10)
_computing_cell_refinement
;
CrysAlisPro, Oxford Diffraction Ltd.,
Version 1.171.33.40 (release 27-04-2009 CrysAlis171 .NET)
(compiled Apr 27 2009,10:20:11)
;
_computing_data_collection
;
CrysAlisPro, Oxford Diffraction Ltd.,
Version 1.171.33.40 (release 27-04-2009 CrysAlis171 .NET)
(compiled Apr 27 2009,10:20:11)
;
_computing_data_reduction
;
CrysAlisPro, Oxford Diffraction Ltd.,
Version 1.171.33.40 (release 27-04-2009 CrysAlis171 .NET)
(compiled Apr 27 2009,10:20:11)
;
_computing_molecular_graphics 'Bruker XP'
_computing_publication_material SHELXL-97
_computing_structure_refinement 'SHELXL-97 (Sheldrick, 1997)'
_computing_structure_solution 'SHELXS-97 (Sheldrick, 1990)'
_diffrn_ambient_temperature 100(2)
_diffrn_detector_area_resol_mean 16.1419
_diffrn_measured_fraction_theta_full 0.998
_diffrn_measured_fraction_theta_max 0.998
_diffrn_measurement_device_type 'Xcalibur, Eos'
_diffrn_measurement_method '\w scans'
_diffrn_radiation_monochromator graphite
_diffrn_radiation_source 'Enhance (Mo) X-ray Source'
_diffrn_radiation_type 'Mo K\a'
_diffrn_radiation_wavelength 0.71073
_diffrn_reflns_av_R_equivalents 0.0529
_diffrn_reflns_av_sigmaI/netI 0.0481
_diffrn_reflns_limit_h_max 23
_diffrn_reflns_limit_h_min -23
_diffrn_reflns_limit_k_max 14
_diffrn_reflns_limit_k_min -14
_diffrn_reflns_limit_l_max 19
_diffrn_reflns_limit_l_min -19
_diffrn_reflns_number 94761
_diffrn_reflns_theta_full 27.10
_diffrn_reflns_theta_max 27.10
_diffrn_reflns_theta_min 2.29
_exptl_absorpt_coefficient_mu 0.550
_exptl_absorpt_correction_T_max 1.00000
_exptl_absorpt_correction_T_min 0.97817
_exptl_absorpt_correction_type multi-scan
_exptl_absorpt_process_details
;
CrysAlisPro, Oxford Diffraction Ltd.,
Version 1.171.33.40 (release 27-04-2009 CrysAlis171 .NET)
(compiled Apr 27 2009,10:20:11)
;
_exptl_crystal_colour violet
_exptl_crystal_density_diffrn 1.410
_exptl_crystal_density_method 'not measured'
_exptl_crystal_description prism
_exptl_crystal_F_000 1400
_exptl_crystal_size_max 0.12
_exptl_crystal_size_mid 0.10
_exptl_crystal_size_min 0.07
_refine_diff_density_max 0.464
_refine_diff_density_min -0.524
_refine_diff_density_rms 0.056
_refine_ls_extinction_method none
_refine_ls_goodness_of_fit_ref 0.888
_refine_ls_hydrogen_treatment 'rigid methyls, others riding'
_refine_ls_matrix_type full
_refine_ls_number_parameters 383
_refine_ls_number_reflns 6935
_refine_ls_number_restraints 0
_refine_ls_restrained_S_all 0.888
_refine_ls_R_factor_all 0.0408
_refine_ls_R_factor_gt 0.0260
_refine_ls_shift/su_max 0.014
_refine_ls_shift/su_mean 0.000
_refine_ls_structure_factor_coef Fsqd
_refine_ls_weighting_details 'calc w=1/[\s^2^(Fo^2^)+(0.0287P)^2^+0.0000P] where P=(Fo^2^+2Fc^2^)/3'
_refine_ls_weighting_scheme calc
_refine_ls_wR_factor_gt 0.0532
_refine_ls_wR_factor_ref 0.0546
_reflns_number_gt 5121
_reflns_number_total 6935
_reflns_threshold_expression >2sigma(I)
_cod_data_source_file c5dt01080b2.cif
_cod_data_source_block tomy49
_cod_depositor_comments 'Adding full bibliography for 7034718--7034721.cif.'
_cod_original_cell_volume 3154.89(10)
_cod_original_sg_symbol_H-M 'P 2/c'
_cod_database_code 7034721

loop_
_symmetry_equiv_pos_as_xyz
'x, y, z'
'-x, y, -z+1/2'
'-x, -y, -z'
'x, -y, z-1/2'

loop_
_atom_site_label
_atom_site_type_symbol
_atom_site_fract_x
_atom_site_fract_y
_atom_site_fract_z
_atom_site_U_iso_or_equiv
_atom_site_adp_type
_atom_site_occupancy
_atom_site_symmetry_multiplicity
_atom_site_calc_flag
_atom_site_refinement_flags
Ru1 Ru1 0.266051(9) 0.655359(13) 0.393387(10) 0.01575(5) Uani 1 1 d .
N1 N 0.30785(8) 0.51157(13) 0.47145(9) 0.0155(3) Uani 1 1 d .
N2 N 0.26680(9) 0.70376(13) 0.51970(10) 0.0184(4) Uani 1 1 d .
N3 N 0.22889(8) 0.34546(14) 0.40542(9) 0.0160(3) Uani 1 1 d .
N4 N 0.34367(8) 0.35495(13) 0.39471(9) 0.0139(3) Uani 1 1 d .
N5 N 0.18100(8) 0.84445(14) 0.54552(10) 0.0204(3) Uani 1 1 d .
N6 N 0.29547(8) 0.90457(13) 0.55807(9) 0.0131(3) Uani 1 1 d .
F1 F 0.53330(7) 0.16392(11) 0.70056(8) 0.0370(3) Uani 1 1 d .
F2 F 0.55629(8) 0.30050(13) 0.80945(9) 0.0525(4) Uani 1 1 d .
F3 F 0.06512(6) 0.96224(10) 0.27137(8) 0.0337(3) Uani 1 1 d .
F4 F 0.00377(7) 1.10062(11) 0.32398(8) 0.0361(3) Uani 1 1 d .
B1 B 0.5000 0.2324(3) 0.7500 0.0232(7) Uani 1 2 d S
B2 B 0.0000 1.0300(3) 0.2500 0.0219(7) Uani 1 2 d S
C1 C 0.30749(11) 0.51239(16) 0.56614(11) 0.0170(4) Uani 1 1 d .
H1A H 0.3506 0.4657 0.6064 0.020 Uiso 1 1 calc R
H1B H 0.2585 0.4806 0.5682 0.020 Uiso 1 1 calc R
C2 C 0.31631(11) 0.63511(15) 0.59669(12) 0.0181(4) Uani 1 1 d .
H2A H 0.3004 0.6448 0.6507 0.022 Uiso 1 1 calc R
H2B H 0.3707 0.6595 0.6133 0.022 Uiso 1 1 calc R
C3 C 0.29430(10) 0.40974(16) 0.42791(11) 0.0142(4) Uani 1 1 d .
C4 C 0.23796(10) 0.24758(16) 0.35733(12) 0.0162(4) Uani 1 1 d .
C5 C 0.30855(10) 0.25438(16) 0.35002(11) 0.0157(4) Uani 1 1 d .
C6 C 0.15717(10) 0.39110(17) 0.41507(12) 0.0193(4) Uani 1 1 d .
H6 H 0.1693 0.4701 0.4409 0.023 Uiso 1 1 calc R
C7 C 0.09300(11) 0.40343(19) 0.32279(13) 0.0285(5) Uani 1 1 d .
H7A H 0.1140 0.4365 0.2785 0.034 Uiso 1 1 calc R
H7B H 0.0527 0.4538 0.3291 0.034 Uiso 1 1 calc R
H7C H 0.0710 0.3279 0.3014 0.034 Uiso 1 1 calc R
C8 C 0.13184(12) 0.32250(18) 0.48280(14) 0.0284(5) Uani 1 1 d .
H8A H 0.1167 0.2452 0.4586 0.034 Uiso 1 1 calc R
H8B H 0.0879 0.3606 0.4921 0.034 Uiso 1 1 calc R
H8C H 0.1746 0.3175 0.5413 0.034 Uiso 1 1 calc R
C9 C 0.18037(11) 0.15329(17) 0.32728(13) 0.0241(4) Uani 1 1 d .
H9A H 0.1999 0.0937 0.2967 0.029 Uiso 1 1 calc R
H9B H 0.1318 0.1837 0.2847 0.029 Uiso 1 1 calc R
H9C H 0.1715 0.1204 0.3807 0.029 Uiso 1 1 calc R
C10 C 0.34430(11) 0.17458(15) 0.30182(12) 0.0186(4) Uani 1 1 d .
H10A H 0.3082 0.1124 0.2740 0.022 Uiso 1 1 calc R
H10B H 0.3916 0.1424 0.3457 0.022 Uiso 1 1 calc R
H10C H 0.3567 0.2163 0.2540 0.022 Uiso 1 1 calc R
C11 C 0.42451(10) 0.39354(17) 0.41831(12) 0.0172(4) Uani 1 1 d .
H11 H 0.4283 0.4694 0.4494 0.021 Uiso 1 1 calc R
C12 C 0.47923(11) 0.31256(17) 0.48769(13) 0.0232(5) Uani 1 1 d .
H12A H 0.4642 0.3074 0.5421 0.028 Uiso 1 1 calc R
H12B H 0.5320 0.3419 0.5052 0.028 Uiso 1 1 calc R
H12C H 0.4766 0.2363 0.4604 0.028 Uiso 1 1 calc R
C13 C 0.44706(11) 0.41352(18) 0.33452(13) 0.0244(5) Uani 1 1 d .
H13A H 0.4561 0.3397 0.3101 0.029 Uiso 1 1 calc R
H13B H 0.4942 0.4596 0.3516 0.029 Uiso 1 1 calc R
H13C H 0.4054 0.4542 0.2878 0.029 Uiso 1 1 calc R
C14 C 0.24918(11) 0.81040(16) 0.54022(11) 0.0155(4) Uani 1 1 d .
C15 C 0.18429(11) 0.96078(17) 0.56677(12) 0.0207(4) Uani 1 1 d .
C16 C 0.25538(11) 0.99834(16) 0.57513(12) 0.0168(4) Uani 1 1 d .
C17 C 0.11328(13) 0.7687(2) 0.52899(16) 0.0456(7) Uani 1 1 d .
H17 H 0.0812 0.8238 0.5496 0.055 Uiso 1 1 calc R
C18 C 0.12014(16) 0.6835(2) 0.59706(15) 0.0564(8) Uani 1 1 d .
H18A H 0.0687 0.6610 0.5956 0.068 Uiso 1 1 calc R
H18B H 0.1496 0.7146 0.6575 0.068 Uiso 1 1 calc R
H18C H 0.1469 0.6164 0.5848 0.068 Uiso 1 1 calc R
C19 C 0.06365(15) 0.7619(2) 0.43513(15) 0.0559(8) Uani 1 1 d .
H19A H 0.0882 0.7148 0.4008 0.067 Uiso 1 1 calc R
H19B H 0.0544 0.8390 0.4088 0.067 Uiso 1 1 calc R
H19C H 0.0145 0.7271 0.4317 0.067 Uiso 1 1 calc R
C20 C 0.11791(12) 1.02650(19) 0.57619(15) 0.0313(5) Uani 1 1 d .
H20A H 0.1355 1.1026 0.6014 0.038 Uiso 1 1 calc R
H20B H 0.0971 0.9853 0.6173 0.038 Uiso 1 1 calc R
H20C H 0.0777 1.0346 0.5160 0.038 Uiso 1 1 calc R
C21 C 0.28895(12) 1.11541(17) 0.59842(13) 0.0237(5) Uani 1 1 d .
H21A H 0.2905 1.1531 0.5429 0.028 Uiso 1 1 calc R
H21B H 0.3413 1.1094 0.6429 0.028 Uiso 1 1 calc R
H21C H 0.2570 1.1605 0.6247 0.028 Uiso 1 1 calc R
C22 C 0.37270(10) 0.90280(17) 0.54963(12) 0.0165(4) Uani 1 1 d .
H22 H 0.3783 0.8270 0.5226 0.020 Uiso 1 1 calc R
C23 C 0.43649(10) 0.91033(17) 0.64284(12) 0.0214(4) Uani 1 1 d .
H23A H 0.4282 0.9779 0.6756 0.026 Uiso 1 1 calc R
H23B H 0.4865 0.9167 0.6345 0.026 Uiso 1 1 calc R
H23C H 0.4358 0.8413 0.6783 0.026 Uiso 1 1 calc R
C24 C 0.38034(11) 0.99463(17) 0.48400(13) 0.0247(5) Uani 1 1 d .
H24A H 0.3316 1.0016 0.4327 0.030 Uiso 1 1 calc R
H24B H 0.4215 0.9734 0.4608 0.030 Uiso 1 1 calc R
H24C H 0.3929 1.0681 0.5162 0.030 Uiso 1 1 calc R
C25 C 0.17522(12) 0.6845(2) 0.26846(13) 0.0323(6) Uani 1 1 d .
H25 H 0.1232 0.6659 0.2603 0.039 Uiso 1 1 calc R
C26 C 0.23012(13) 0.60938(19) 0.25136(12) 0.0280(5) Uani 1 1 d .
H26 H 0.2205 0.5338 0.2276 0.034 Uiso 1 1 calc R
C27 C 0.30084(12) 0.66800(18) 0.27625(12) 0.0255(5) Uani 1 1 d .
H27 H 0.3478 0.6383 0.2733 0.031 Uiso 1 1 calc R
C28 C 0.28970(13) 0.78033(18) 0.30677(13) 0.0268(5) Uani 1 1 d .
H28 H 0.3282 0.8376 0.3281 0.032 Uiso 1 1 calc R
C29 C 0.21168(13) 0.79150(19) 0.29970(13) 0.0296(5) Uani 1 1 d .
H29 H 0.1880 0.8580 0.3133 0.036 Uiso 1 1 calc R

loop_
_atom_site_aniso_label
_atom_site_aniso_U_11
_atom_site_aniso_U_22
_atom_site_aniso_U_33
_atom_site_aniso_U_23
_atom_site_aniso_U_13
_atom_site_aniso_U_12
Ru1 0.01883(8) 0.01695(8) 0.01140(7) 0.00231(7) 0.00515(5) 0.00076(8)
N1 0.0181(9) 0.0155(9) 0.0132(8) 0.0008(6) 0.0057(6) -0.0002(7)
N2 0.0264(9) 0.0130(8) 0.0125(8) 0.0017(6) 0.0027(7) -0.0005(7)
N3 0.0117(8) 0.0191(8) 0.0168(8) 0.0013(7) 0.0045(6) -0.0005(7)
N4 0.0120(8) 0.0159(8) 0.0138(7) 0.0007(7) 0.0043(6) -0.0004(7)
N5 0.0131(8) 0.0243(9) 0.0235(8) 0.0075(8) 0.0059(6) -0.0010(8)
N6 0.0127(8) 0.0148(8) 0.0115(7) -0.0004(6) 0.0039(6) -0.0001(7)
F1 0.0421(8) 0.0342(8) 0.0408(7) -0.0074(6) 0.0222(6) 0.0025(6)
F2 0.0435(9) 0.0718(11) 0.0484(8) -0.0315(8) 0.0238(7) -0.0304(8)
F3 0.0203(7) 0.0294(7) 0.0521(8) 0.0108(6) 0.0136(6) 0.0062(5)
F4 0.0309(7) 0.0438(8) 0.0371(7) -0.0148(6) 0.0161(6) -0.0114(6)
B1 0.0230(18) 0.0238(19) 0.0226(17) 0.000 0.0074(14) 0.000
B2 0.0141(17) 0.0230(18) 0.0292(18) 0.000 0.0082(14) 0.000
C1 0.0174(10) 0.0191(11) 0.0125(9) 0.0022(8) 0.0027(8) 0.0000(8)
C2 0.0195(10) 0.0199(12) 0.0129(9) 0.0013(8) 0.0031(8) 0.0018(8)
C3 0.0137(10) 0.0164(10) 0.0117(9) 0.0037(8) 0.0035(7) 0.0002(8)
C4 0.0150(10) 0.0160(10) 0.0154(9) 0.0004(8) 0.0024(8) -0.0007(8)
C5 0.0171(10) 0.0150(10) 0.0124(9) 0.0004(7) 0.0017(8) -0.0007(8)
C6 0.0121(10) 0.0248(11) 0.0206(10) -0.0005(8) 0.0052(8) 0.0028(8)
C7 0.0160(11) 0.0372(13) 0.0283(12) -0.0005(10) 0.0023(9) 0.0056(10)
C8 0.0229(11) 0.0336(14) 0.0335(12) 0.0018(9) 0.0159(9) 0.0001(9)
C9 0.0184(10) 0.0216(11) 0.0298(11) -0.0028(10) 0.0050(8) -0.0036(9)
C10 0.0201(10) 0.0191(11) 0.0164(9) 0.0004(8) 0.0059(8) -0.0004(8)
C11 0.0140(10) 0.0189(10) 0.0188(10) -0.0038(8) 0.0056(8) -0.0039(8)
C12 0.0153(10) 0.0286(12) 0.0213(10) -0.0014(8) 0.0007(8) -0.0027(8)
C13 0.0196(11) 0.0301(12) 0.0265(11) 0.0018(9) 0.0119(9) -0.0022(9)
C14 0.0182(10) 0.0183(11) 0.0083(9) 0.0023(7) 0.0025(7) -0.0025(8)
C15 0.0208(11) 0.0235(11) 0.0195(10) 0.0059(8) 0.0090(8) 0.0046(9)
C16 0.0193(10) 0.0194(11) 0.0128(9) 0.0015(8) 0.0070(8) 0.0050(8)
C17 0.0205(13) 0.0567(17) 0.0473(15) 0.0276(13) -0.0039(11) -0.0185(12)
C18 0.0623(18) 0.071(2) 0.0276(13) 0.0097(12) 0.0052(12) -0.0441(15)
C19 0.0570(18) 0.071(2) 0.0301(13) 0.0056(13) 0.0029(12) -0.0414(15)
C20 0.0278(12) 0.0353(14) 0.0390(13) 0.0133(10) 0.0219(10) 0.0089(10)
C21 0.0271(12) 0.0194(11) 0.0219(10) -0.0014(8) 0.0050(9) 0.0039(9)
C22 0.0129(10) 0.0193(10) 0.0181(9) 0.0015(8) 0.0063(8) 0.0017(8)
C23 0.0138(10) 0.0250(12) 0.0235(10) 0.0013(9) 0.0040(8) 0.0000(9)
C24 0.0227(11) 0.0273(12) 0.0273(11) 0.0057(9) 0.0128(9) -0.0010(9)
C25 0.0230(12) 0.0551(17) 0.0153(10) 0.0084(10) 0.0020(9) 0.0037(11)
C26 0.0422(14) 0.0296(12) 0.0100(9) -0.0007(9) 0.0062(9) -0.0022(11)
C27 0.0342(12) 0.0297(13) 0.0167(10) 0.0082(9) 0.0142(9) 0.0084(10)
C28 0.0401(14) 0.0230(12) 0.0188(10) 0.0069(9) 0.0120(9) -0.0013(10)
C29 0.0439(14) 0.0283(12) 0.0186(11) 0.0112(9) 0.0132(10) 0.0183(11)

loop_
_atom_type_symbol
_atom_type_description
_atom_type_scat_dispersion_real
_atom_type_scat_dispersion_imag
_atom_type_scat_source
C C 0.0033 0.0016 'International Tables Vol C Tables 4.2.6.8 and 6.1.1.4'
H H 0.0000 0.0000 'International Tables Vol C Tables 4.2.6.8 and 6.1.1.4'
B B 0.0013 0.0007 'International Tables Vol C Tables 4.2.6.8 and 6.1.1.4'
N N 0.0061 0.0033 'International Tables Vol C Tables 4.2.6.8 and 6.1.1.4'
F F 0.0171 0.0103 'International Tables Vol C Tables 4.2.6.8 and 6.1.1.4'
Ru Ru -1.2594 0.8363 'International Tables Vol C Tables 4.2.6.8 and 6.1.1.4'

loop_
_geom_angle_atom_site_label_1
_geom_angle_atom_site_label_2
_geom_angle_atom_site_label_3
_geom_angle
_geom_angle_site_symmetry_1
_geom_angle_site_symmetry_3
N2 Ru1 N1 77.31(6) . .
N2 Ru1 C25 125.56(7) . .
N1 Ru1 C25 133.75(8) . .
N2 Ru1 C28 119.05(7) . .
N1 Ru1 C28 144.46(7) . .
C25 Ru1 C28 65.08(8) . .
N2 Ru1 C27 153.98(7) . .
N1 Ru1 C27 113.43(7) . .
C25 Ru1 C27 65.22(8) . .
C28 Ru1 C27 39.22(7) . .
N2 Ru1 C26 163.46(7) . .
N1 Ru1 C26 108.92(7) . .
C25 Ru1 C26 39.33(8) . .
C28 Ru1 C26 64.98(8) . .
C27 Ru1 C26 38.32(8) . .
N2 Ru1 C29 107.13(7) . .
N1 Ru1 C29 172.66(7) . .
C25 Ru1 C29 38.91(8) . .
C28 Ru1 C29 38.51(8) . .
C27 Ru1 C29 65.12(8) . .
C26 Ru1 C29 65.22(8) . .
C3 N1 C1 116.35(14) . .
C3 N1 Ru1 117.03(11) . .
C1 N1 Ru1 117.00(11) . .
C14 N2 C2 116.23(14) . .
C14 N2 Ru1 124.06(12) . .
C2 N2 Ru1 115.50(11) . .
C3 N3 C4 109.00(15) . .
C3 N3 C6 121.42(16) . .
C4 N3 C6 128.31(15) . .
C3 N4 C5 109.07(15) . .
C3 N4 C11 121.13(15) . .
C5 N4 C11 129.17(15) . .
C14 N5 C15 109.62(15) . .
C14 N5 C17 124.36(19) . .
C15 N5 C17 126.01(18) . .
C14 N6 C16 109.48(15) . .
C14 N6 C22 121.93(15) . .
C16 N6 C22 128.29(15) . .
F2 B1 F2 109.7(3) 2_656 .
F2 B1 F1 109.54(8) 2_656 .
F2 B1 F1 109.05(7) . .
F2 B1 F1 109.05(7) 2_656 2_656
F2 B1 F1 109.54(8) . 2_656
F1 B1 F1 109.9(3) . 2_656
F3 B2 F3 110.2(2) . 2
F3 B2 F4 110.32(7) . .
F3 B2 F4 109.10(7) 2 .
F3 B2 F4 109.10(7) . 2
F3 B2 F4 110.32(7) 2 2
F4 B2 F4 107.8(2) . 2
N1 C1 C2 106.59(14) . .
N2 C2 C1 107.02(14) . .
N1 C3 N4 125.13(16) . .
N1 C3 N3 127.52(16) . .
N4 C3 N3 107.29(15) . .
C5 C4 N3 107.05(15) . .
C5 C4 C9 128.57(17) . .
N3 C4 C9 124.27(16) . .
C4 C5 N4 107.59(15) . .
C4 C5 C10 128.06(17) . .
N4 C5 C10 124.32(16) . .
N3 C6 C8 112.39(15) . .
N3 C6 C7 111.77(15) . .
C8 C6 C7 112.23(16) . .
N4 C11 C13 112.73(14) . .
N4 C11 C12 110.67(15) . .
C13 C11 C12 113.07(16) . .
N5 C14 N2 126.23(17) . .
N5 C14 N6 106.51(16) . .
N2 C14 N6 127.25(17) . .
C16 C15 N5 107.51(16) . .
C16 C15 C20 128.97(19) . .
N5 C15 C20 123.52(18) . .
C15 C16 N6 106.88(17) . .
C15 C16 C21 129.10(18) . .
N6 C16 C21 124.02(17) . .
C18 C17 C19 125.4(2) . .
C18 C17 N5 115.71(18) . .
C19 C17 N5 114.52(18) . .
N6 C22 C24 111.49(15) . .
N6 C22 C23 111.59(14) . .
C24 C22 C23 112.25(16) . .
C29 C25 C26 108.54(19) . .
C29 C25 Ru1 72.19(11) . .
C26 C25 Ru1 71.59(11) . .
C27 C26 C25 107.56(19) . .
C27 C26 Ru1 70.53(11) . .
C25 C26 Ru1 69.08(11) . .
C26 C27 C28 108.06(19) . .
C26 C27 Ru1 71.15(11) . .
C28 C27 Ru1 70.14(11) . .
C29 C28 C27 108.54(19) . .
C29 C28 Ru1 71.69(11) . .
C27 C28 Ru1 70.64(11) . .
C28 C29 C25 107.20(19) . .
C28 C29 Ru1 69.80(11) . .
C25 C29 Ru1 68.90(11) . .

loop_
_geom_bond_atom_site_label_1
_geom_bond_atom_site_label_2
_geom_bond_distance
_geom_bond_site_symmetry_2
Ru1 N2 2.0423(15) .
Ru1 N1 2.0601(15) .
Ru1 C25 2.1135(19) .
Ru1 C28 2.1322(19) .
Ru1 C27 2.1388(18) .
Ru1 C26 2.1468(19) .
Ru1 C29 2.1569(19) .
N1 C3 1.348(2) .
N1 C1 1.477(2) .
N2 C14 1.353(2) .
N2 C2 1.470(2) .
N3 C3 1.362(2) .
N3 C4 1.407(2) .
N3 C6 1.484(2) .
N4 C3 1.355(2) .
N4 C5 1.404(2) .
N4 C11 1.481(2) .
N5 C14 1.351(2) .
N5 C15 1.394(2) .
N5 C17 1.481(3) .
N6 C14 1.362(2) .
N6 C16 1.398(2) .
N6 C22 1.479(2) .
F1 B1 1.392(2) .
F2 B1 1.381(2) .
F3 B2 1.382(2) .
F4 B2 1.399(2) .
B1 F2 1.381(2) 2_656
B1 F1 1.392(2) 2_656
B2 F3 1.382(2) 2
B2 F4 1.399(2) 2
C1 C2 1.500(2) .
C4 C5 1.351(3) .
C4 C9 1.490(3) .
C5 C10 1.487(2) .
C6 C8 1.521(3) .
C6 C7 1.522(2) .
C11 C13 1.519(2) .
C11 C12 1.526(3) .
C15 C16 1.348(3) .
C15 C20 1.497(3) .
C16 C21 1.493(3) .
C17 C18 1.427(3) .
C17 C19 1.435(3) .
C22 C24 1.521(2) .
C22 C23 1.525(2) .
C25 C29 1.423(3) .
C25 C26 1.434(3) .
C26 C27 1.407(3) .
C27 C28 1.433(3) .
C28 C29 1.414(3) .

loop_
_geom_torsion_atom_site_label_1
_geom_torsion_atom_site_label_2
_geom_torsion_atom_site_label_3
_geom_torsion_atom_site_label_4
_geom_torsion
N2 Ru1 N1 C3 151.90(14)
C25 Ru1 N1 C3 24.34(17)
C28 Ru1 N1 C3 -85.34(17)
C27 Ru1 N1 C3 -53.10(15)
C26 Ru1 N1 C3 -12.16(15)
C29 Ru1 N1 C3 23.9(6)
N2 Ru1 N1 C1 6.88(12)
C25 Ru1 N1 C1 -120.68(14)
C28 Ru1 N1 C1 129.65(14)
C27 Ru1 N1 C1 161.88(12)
C26 Ru1 N1 C1 -157.17(13)
C29 Ru1 N1 C1 -121.1(5)
N1 Ru1 N2 C14 175.03(16)
C25 Ru1 N2 C14 -49.71(18)
C28 Ru1 N2 C14 29.03(18)
C27 Ru1 N2 C14 57.1(2)
C26 Ru1 N2 C14 -70.8(3)
C29 Ru1 N2 C14 -11.01(17)
N1 Ru1 N2 C2 19.06(12)
C25 Ru1 N2 C2 154.32(13)
C28 Ru1 N2 C2 -126.94(13)
C27 Ru1 N2 C2 -98.83(19)
C26 Ru1 N2 C2 133.2(2)
C29 Ru1 N2 C2 -166.99(13)
C3 N1 C1 C2 -174.84(15)
Ru1 N1 C1 C2 -29.59(18)
C14 N2 C2 C1 161.92(16)
Ru1 N2 C2 C1 -40.17(18)
N1 C1 C2 N2 42.23(19)
C1 N1 C3 N4 -119.82(18)
Ru1 N1 C3 N4 94.94(18)
C1 N1 C3 N3 63.3(2)
Ru1 N1 C3 N3 -81.96(19)
C5 N4 C3 N1 -177.14(16)
C11 N4 C3 N1 11.2(3)
C5 N4 C3 N3 0.28(18)
C11 N4 C3 N3 -171.41(14)
C4 N3 C3 N1 177.68(16)
C6 N3 C3 N1 9.5(3)
C4 N3 C3 N4 0.33(18)
C6 N3 C3 N4 -167.82(14)
C3 N3 C4 C5 -0.84(19)
C6 N3 C4 C5 166.26(16)
C3 N3 C4 C9 175.57(17)
C6 N3 C4 C9 -17.3(3)
N3 C4 C5 N4 0.99(19)
C9 C4 C5 N4 -175.21(17)
N3 C4 C5 C10 -177.19(16)
C9 C4 C5 C10 6.6(3)
C3 N4 C5 C4 -0.82(19)
C11 N4 C5 C4 170.01(16)
C3 N4 C5 C10 177.45(16)
C11 N4 C5 C10 -11.7(3)
C3 N3 C6 C8 -118.08(18)
C4 N3 C6 C8 76.2(2)
C3 N3 C6 C7 114.67(19)
C4 N3 C6 C7 -51.0(2)
C3 N4 C11 C13 -127.14(18)
C5 N4 C11 C13 63.0(2)
C3 N4 C11 C12 105.12(19)
C5 N4 C11 C12 -64.7(2)
C15 N5 C14 N2 -179.02(16)
C17 N5 C14 N2 -0.2(3)
C15 N5 C14 N6 0.04(19)
C17 N5 C14 N6 178.83(16)
C2 N2 C14 N5 -104.5(2)
Ru1 N2 C14 N5 99.72(19)
C2 N2 C14 N6 76.7(2)
Ru1 N2 C14 N6 -79.1(2)
C16 N6 C14 N5 0.29(18)
C22 N6 C14 N5 -174.01(14)
C16 N6 C14 N2 179.33(16)
C22 N6 C14 N2 5.0(3)
C14 N5 C15 C16 -0.4(2)
C17 N5 C15 C16 -179.12(17)
C14 N5 C15 C20 178.90(17)
C17 N5 C15 C20 0.1(3)
N5 C15 C16 N6 0.52(19)
C20 C15 C16 N6 -178.69(17)
N5 C15 C16 C21 -179.12(17)
C20 C15 C16 C21 1.7(3)
C14 N6 C16 C15 -0.51(19)
C22 N6 C16 C15 173.32(15)
C14 N6 C16 C21 179.15(16)
C22 N6 C16 C21 -7.0(3)
C14 N5 C17 C18 70.4(3)
C15 N5 C17 C18 -111.1(3)
C14 N5 C17 C19 -87.7(3)
C15 N5 C17 C19 90.9(3)
C14 N6 C22 C24 123.47(17)
C16 N6 C22 C24 -49.7(2)
C14 N6 C22 C23 -110.13(18)
C16 N6 C22 C23 76.7(2)
N2 Ru1 C25 C29 72.00(14)
N1 Ru1 C25 C29 -179.92(10)
C28 Ru1 C25 C29 -37.04(12)
C27 Ru1 C25 C29 -80.45(13)
C26 Ru1 C25 C29 -117.32(18)
N2 Ru1 C25 C26 -170.68(11)
N1 Ru1 C25 C26 -62.60(16)
C28 Ru1 C25 C26 80.28(13)
C27 Ru1 C25 C26 36.87(12)
C29 Ru1 C25 C26 117.32(18)
C29 C25 C26 C27 2.8(2)
Ru1 C25 C26 C27 -60.32(13)
C29 C25 C26 Ru1 63.15(13)
N2 Ru1 C26 C27 146.1(2)
N1 Ru1 C26 C27 -104.14(12)
C25 Ru1 C26 C27 118.54(18)
C28 Ru1 C26 C27 37.98(12)
C29 Ru1 C26 C27 80.61(13)
N2 Ru1 C26 C25 27.6(3)
N1 Ru1 C26 C25 137.32(12)
C28 Ru1 C26 C25 -80.56(14)
C27 Ru1 C26 C25 -118.54(18)
C29 Ru1 C26 C25 -37.93(13)
C25 C26 C27 C28 -1.3(2)
Ru1 C26 C27 C28 -60.73(12)
C25 C26 C27 Ru1 59.40(13)
N2 Ru1 C27 C26 -158.78(15)
N1 Ru1 C27 C26 91.23(13)
C25 Ru1 C27 C26 -37.82(13)
C28 Ru1 C27 C26 -118.14(18)
C29 Ru1 C27 C26 -80.89(14)
N2 Ru1 C27 C28 -40.6(2)
N1 Ru1 C27 C28 -150.63(11)
C25 Ru1 C27 C28 80.31(13)
C26 Ru1 C27 C28 118.14(18)
C29 Ru1 C27 C28 37.25(12)
C26 C27 C28 C29 -0.7(2)
Ru1 C27 C28 C29 -62.03(13)
C26 C27 C28 Ru1 61.37(13)
N2 Ru1 C28 C29 -80.97(13)
N1 Ru1 C28 C29 168.83(12)
C25 Ru1 C28 C29 37.42(12)
C27 Ru1 C28 C29 118.11(18)
C26 Ru1 C28 C29 81.00(13)
N2 Ru1 C28 C27 160.92(11)
N1 Ru1 C28 C27 50.72(18)
C25 Ru1 C28 C27 -80.69(13)
C26 Ru1 C28 C27 -37.11(12)
C29 Ru1 C28 C27 -118.11(18)
C27 C28 C29 C25 2.4(2)
Ru1 C28 C29 C25 -58.97(13)
C27 C28 C29 Ru1 61.36(13)
C26 C25 C29 C28 -3.2(2)
Ru1 C25 C29 C28 59.54(13)
C26 C25 C29 Ru1 -62.77(13)
N2 Ru1 C29 C28 115.39(12)
N1 Ru1 C29 C28 -118.2(5)
C25 Ru1 C29 C28 -118.67(17)
C27 Ru1 C29 C28 -37.94(12)
C26 Ru1 C29 C28 -80.34(13)
N2 Ru1 C29 C25 -125.94(12)
N1 Ru1 C29 C25 0.5(6)
C28 Ru1 C29 C25 118.67(17)
C27 Ru1 C29 C25 80.73(13)
C26 Ru1 C29 C25 38.33(12)
